data_4328767
loop_
_publ_author_name
'Juan Diwu'
'Shuao Wang'
'Thomas E. Albrecht-Schmitt'

_publ_section_title
;
 Periodic Trends in Hexanuclear Actinide Clusters
;
_journal_name_full 'Inorganic Chemistry'
_journal_page_first 4088
_journal_page_last 4093
_journal_paper_doi 10.1021/ic2023242
_journal_volume 51
_journal_year 2012
_chemical_formula_sum 'C72 H30 N32.11 Np12 O159 P24 Rb3.89'
_chemical_formula_weight 7808.58
_chemical_name_common 'neptunium 1,2-Phenyldiphosphonate cluster'
_chemical_name_systematic
; 
 ? 
;
_space_group_IT_number 148
_symmetry_cell_setting rhombohedral
_symmetry_space_group_name_Hall '-P 3*'
_symmetry_space_group_name_H-M 'R -3 :R'
_atom_sites_solution_hydrogens none
_atom_sites_solution_primary direct
_atom_sites_solution_secondary difmap
_audit_creation_method SHELXL-97
_cell_angle_alpha 97.14
_cell_angle_beta 97.14
_cell_angle_gamma 97.14
_cell_formula_units_Z 1
_cell_length_a 17.1998(7)
_cell_length_b 17.1998(7)
_cell_length_c 17.1998(7)
_cell_measurement_reflns_used 7589
_cell_measurement_temperature 100(2)
_cell_measurement_theta_max 27.51
_cell_measurement_theta_min 1.21
_cell_volume 4958.9(3)
_computing_cell_refinement 'SMART SAINT'
_computing_data_collection SMART
_computing_data_reduction SAINT
_computing_molecular_graphics 'SHELXP-97 (Sheldrick, 1997)'
_computing_publication_material 'SHELCIF-97 (Sheldrick, 2000)'
_computing_structure_refinement 'SHELXL-97 (Sheldrick, 1997)'
_computing_structure_solution 'SHELXS-97 (Sheldrick, 1990)'
_diffrn_ambient_temperature 100(2)
_diffrn_detector_area_resol_mean 0
_diffrn_measured_fraction_theta_full 0.996
_diffrn_measured_fraction_theta_max 0.996
_diffrn_measurement_device_type 'Bruker APEXII'
_diffrn_measurement_method '0.3 wide w/ exposures'
_diffrn_radiation_monochromator 'Quazar optics'
_diffrn_radiation_source 'Imus microfocused'
_diffrn_radiation_type MoK\a
_diffrn_radiation_wavelength 0.71073
_diffrn_reflns_av_R_equivalents 0.0445
_diffrn_reflns_av_sigmaI/netI 0.0322
_diffrn_reflns_limit_h_max 22
_diffrn_reflns_limit_h_min -22
_diffrn_reflns_limit_k_max 22
_diffrn_reflns_limit_k_min -22
_diffrn_reflns_limit_l_max 21
_diffrn_reflns_limit_l_min -22
_diffrn_reflns_number 43733
_diffrn_reflns_theta_full 27.51
_diffrn_reflns_theta_max 27.51
_diffrn_reflns_theta_min 1.21
_exptl_absorpt_coefficient_mu 7.500
_exptl_absorpt_correction_T_max 0.928
_exptl_absorpt_correction_T_min 0.364
_exptl_absorpt_correction_type numerical
_exptl_absorpt_process_details shelxprep
_exptl_crystal_colour 'pale yellow-green'
_exptl_crystal_density_diffrn 2.615
_exptl_crystal_density_meas ?
_exptl_crystal_description 'hexagon plate'
_exptl_crystal_F_000 3579
_exptl_crystal_size_max 0.05
_exptl_crystal_size_mid 0.04
_exptl_crystal_size_min 0.01
_refine_diff_density_max 4.795
_refine_diff_density_min -2.471
_refine_diff_density_rms 0.241
_refine_ls_extinction_method none
_refine_ls_goodness_of_fit_ref 1.018
_refine_ls_hydrogen_treatment none
_refine_ls_matrix_type full
_refine_ls_number_parameters 461
_refine_ls_number_reflns 7589
_refine_ls_number_restraints 0
_refine_ls_restrained_S_all 1.018
_refine_ls_R_factor_all 0.0499
_refine_ls_R_factor_gt 0.0368
_refine_ls_shift/su_max 0.000
_refine_ls_shift/su_mean 0.000
_refine_ls_structure_factor_coef Fsqd
_refine_ls_weighting_details 'calc w=1/[\s^2^(Fo^2^)+(0.0529P)^2^+65.1458P] where P=(Fo^2^+2Fc^2^)/3'
_refine_ls_weighting_scheme calc
_refine_ls_wR_factor_gt 0.1022
_refine_ls_wR_factor_ref 0.1106
_reflns_number_gt 6224
_reflns_number_total 7589
_reflns_threshold_expression >2sigma(I)
_cod_data_source_file ic2023242_si_002_2.cif
_cod_data_source_block Np6-1
_cod_depositor_comments
;
The following automatic conversions were performed:

'_exptl_crystal_density_meas' value 'n/a' was changed to '?' - the
value is perceived as not measured.

Automatic conversion script
Id: cif_fix_values 3008 2015-01-20 13:52:24Z robertas 
;
_cod_original_cell_volume 4959.1(3)
_cod_original_sg_symbol_H-M 'R -3'
_cod_database_code 4328767

loop_
_symmetry_equiv_pos_as_xyz
'x, y, z'
'z, x, y'
'y, z, x'
'-x, -y, -z'
'-z, -x, -y'
'-y, -z, -x'

loop_
_atom_site_label
_atom_site_type_symbol
_atom_site_fract_x
_atom_site_fract_y
_atom_site_fract_z
_atom_site_U_iso_or_equiv
_atom_site_adp_type
_atom_site_occupancy
_atom_site_symmetry_multiplicity
_atom_site_calc_flag
_atom_site_refinement_flags
Np1 Np 0.749183(16) 1.004405(16) 0.025884(16) 0.01617(8) Uani 1 1 d .
Np2 Np 0.541254(18) 0.490480(17) 0.249913(17) 0.02211(9) Uani 1 1 d .
Rb1 Rb 0.84569(12) 0.84569(12) -0.15431(12) 0.0478(6) Uani 0.67 3 d SP
N111 N 0.84569(12) 0.84569(12) -0.15431(12) 0.0478(6) Uani 0.33 3 d SP
P1 P 0.87356(11) 0.85788(11) 0.07246(11) 0.0163(3) Uani 1 1 d .
Rb2 Rb 0.54753(12) 0.92156(12) 0.17026(12) 0.0406(5) Uani 0.40 1 d P
N112 N 0.54753(12) 0.92156(12) 0.17026(12) 0.0406(5) Uani 0.60 1 d P
P2 P 0.78082(11) 1.22121(11) 0.06499(12) 0.0208(4) Uani 1 1 d .
P3 P 0.38622(12) 0.57110(12) 0.34560(12) 0.0212(4) Uani 1 1 d .
P4 P 0.48925(13) 0.69211(12) 0.24340(13) 0.0256(4) Uani 1 1 d .
O1 O 0.8005(3) 1.0229(3) -0.0852(3) 0.0186(10) Uani 1 1 d .
O2 O 0.5282(3) 0.6179(3) 0.2368(3) 0.0268(12) Uani 1 1 d .
O3 O 0.8228(3) 0.9017(3) 0.0184(3) 0.0189(10) Uani 1 1 d .
O4 O 0.7524(3) 0.9781(3) 0.1515(3) 0.0222(11) Uani 1 1 d .
O5 O 0.4285(3) 0.5042(3) 0.3106(3) 0.0251(11) Uani 1 1 d .
O6 O 0.7391(3) 1.1388(3) 0.0361(3) 0.0264(12) Uani 1 1 d .
O7 O 0.5997(3) 0.5550(3) 0.3665(3) 0.0266(12) Uani 1 1 d .
O8 O 0.8681(3) 1.0681(3) 0.0844(3) 0.0194(10) Uani 1 1 d .
O9 O 0.6487(3) 0.8823(3) 0.0281(4) 0.0316(13) Uani 1 1 d .
O10 O 0.6205(3) 1.0371(4) 0.0753(3) 0.0310(13) Uani 1 1 d .
O11 O 0.6203(3) 1.0296(4) -0.0526(4) 0.0335(14) Uani 1 1 d .
O12 O 0.5369(3) 0.3869(3) 0.3183(3) 0.0243(11) Uani 1 1 d .
O13 O 0.5148(4) 0.7423(4) 0.1772(4) 0.0324(13) Uani 1 1 d .
Rb3 Rb 1.0000 1.0000 0.0000 0.059(3) Uani 0.16 6 d SP
N113 N 1.0000 1.0000 0.0000 0.059(3) Uani 0.84 6 d SP
O14 O 0.7207(3) 1.2822(3) 0.0558(4) 0.0287(12) Uani 1 1 d .
O15 O 0.5108(4) 0.7457(3) 0.3212(3) 0.0304(13) Uani 1 1 d .
O16 O 0.5705(4) 0.3987(4) 0.1325(4) 0.0386(15) Uani 1 1 d .
O17 O 0.6824(3) 0.8920(4) -0.0875(3) 0.0320(13) Uani 1 1 d .
O18 O 0.5893(4) 0.5241(4) 0.1220(4) 0.0369(14) Uani 1 1 d .
O19 O 0.4268(4) 0.3782(4) 0.1903(4) 0.0415(16) Uani 1 1 d .
O20 O 0.5279(4) 1.0836(4) 0.0023(5) 0.052(2) Uani 1 1 d .
C1 C 0.8086(5) 0.7988(4) 0.1233(4) 0.0220(15) Uani 1 1 d .
O21 O 0.4315(4) 0.4850(4) 0.1349(4) 0.0436(16) Uani 1 1 d .
C2 C 0.8169(5) 1.2327(4) 0.1690(5) 0.0233(15) Uani 1 1 d .
C3 C 0.3410(5) 0.6131(5) 0.2635(4) 0.0242(16) Uani 1 1 d .
O22 O 0.5600(5) 0.9626(5) 0.3660(5) 0.060(2) Uani 1 1 d .
N1 N 0.5878(4) 1.0518(4) 0.0083(5) 0.0349(17) Uani 1 1 d .
O1W O 0.5445(5) 0.6582(6) 0.0444(5) 0.063(2) Uani 1 1 d .
C4 C 0.8129(6) 1.2997(5) 0.3011(5) 0.035(2) Uani 1 1 d .
H4A H 0.7911 1.3366 0.3349 0.043 Uiso 1 1 calc R
N2 N 0.6416(4) 0.8540(5) -0.0444(5) 0.0370(18) Uani 1 1 d .
N3 N 0.3977(5) 0.4159(6) 0.1363(5) 0.048(2) Uani 1 1 d .
O23 O 0.5972(5) 0.7921(5) -0.0710(5) 0.070(3) Uani 1 1 d .
N4 N 0.5987(5) 0.4536(5) 0.0956(5) 0.0404(19) Uani 1 1 d .
C5 C 0.7942(5) 0.7171(5) 0.0970(6) 0.0313(18) Uani 1 1 d .
H5A H 0.8218 0.6952 0.0569 0.038 Uiso 1 1 calc R
C6 C 0.3842(5) 0.6618(5) 0.2188(5) 0.0281(17) Uani 1 1 d .
C7 C 0.2595(5) 0.5893(6) 0.2402(5) 0.035(2) Uani 1 1 d .
H7A H 0.2302 0.5564 0.2700 0.042 Uiso 1 1 calc R
C8 C 0.3437(5) 0.6865(5) 0.1519(5) 0.0338(19) Uani 1 1 d .
H8A H 0.3719 0.7196 0.1214 0.041 Uiso 1 1 calc R
C9 C 0.7854(5) 1.2861(5) 0.2194(5) 0.0299(18) Uani 1 1 d .
H9A H 0.7449 1.3137 0.1985 0.036 Uiso 1 1 calc R
C10 C 0.2632(6) 0.6630(6) 0.1302(5) 0.038(2) Uani 1 1 d .
H10A H 0.2365 0.6809 0.0855 0.045 Uiso 1 1 calc R
C11 C 0.2218(5) 0.6145(6) 0.1725(6) 0.038(2) Uani 1 1 d .
H11A H 0.1668 0.5976 0.1559 0.046 Uiso 1 1 calc R
O24 O 0.3390(6) 0.3860(7) 0.0878(6) 0.095(4) Uani 1 1 d .
O2W O 0.7509(5) 0.9741(7) 0.4270(5) 0.077(3) Uani 1 1 d .
C12 C 0.8713(6) 1.2598(6) 0.3323(5) 0.037(2) Uani 1 1 d .
H12A H 0.8898 1.2692 0.3875 0.045 Uiso 1 1 calc R
N5 N 1.6406(10) 0.6406(10) 0.6406(10) 0.080(7) Uani 1 3 d S
N6 N 1.5000 0.5000 0.5000 0.083(10) Uani 1 6 d S
O3W O 0.4633(8) 1.0244(10) 0.2131(8) 0.047(3) Uani 0.50 1 d P

loop_
_atom_site_aniso_label
_atom_site_aniso_U_11
_atom_site_aniso_U_22
_atom_site_aniso_U_33
_atom_site_aniso_U_23
_atom_site_aniso_U_13
_atom_site_aniso_U_12
Np1 0.01541(14) 0.01799(14) 0.01658(14) 0.00459(10) 0.00427(10) 0.00396(10)
Np2 0.02638(16) 0.02135(15) 0.02039(15) 0.00515(11) 0.00524(11) 0.00624(12)
Rb1 0.0533(7) 0.0533(7) 0.0533(7) 0.0290(9) 0.0290(9) 0.0290(9)
N111 0.0533(7) 0.0533(7) 0.0533(7) 0.0290(9) 0.0290(9) 0.0290(9)
P1 0.0157(8) 0.0168(8) 0.0184(8) 0.0049(7) 0.0059(7) 0.0038(7)
Rb2 0.0432(11) 0.0404(11) 0.0386(10) 0.0145(8) 0.0102(8) -0.0066(8)
N112 0.0432(11) 0.0404(11) 0.0386(10) 0.0145(8) 0.0102(8) -0.0066(8)
P2 0.0191(9) 0.0188(9) 0.0274(10) 0.0061(7) 0.0063(7) 0.0073(7)
P3 0.0205(9) 0.0235(9) 0.0212(9) 0.0061(7) 0.0038(7) 0.0050(7)
P4 0.0274(10) 0.0255(10) 0.0277(10) 0.0110(8) 0.0085(8) 0.0062(8)
O1 0.014(2) 0.024(3) 0.018(2) 0.008(2) 0.0018(19) 0.0006(19)
O2 0.029(3) 0.025(3) 0.030(3) 0.008(2) 0.010(2) 0.005(2)
O3 0.017(2) 0.020(2) 0.021(3) 0.006(2) 0.005(2) 0.006(2)
O4 0.029(3) 0.023(3) 0.017(2) 0.005(2) 0.007(2) 0.007(2)
O5 0.025(3) 0.029(3) 0.023(3) 0.008(2) 0.004(2) 0.005(2)
O6 0.020(3) 0.021(3) 0.038(3) 0.006(2) -0.001(2) 0.006(2)
O7 0.028(3) 0.027(3) 0.025(3) 0.003(2) 0.007(2) 0.005(2)
O8 0.019(2) 0.017(2) 0.022(3) 0.003(2) 0.000(2) 0.0027(19)
O9 0.030(3) 0.029(3) 0.034(3) -0.002(2) 0.009(3) -0.003(2)
O10 0.023(3) 0.040(3) 0.030(3) 0.000(3) 0.009(2) 0.005(2)
O11 0.025(3) 0.041(4) 0.032(3) 0.005(3) -0.001(2) 0.003(3)
O12 0.029(3) 0.021(3) 0.023(3) 0.003(2) 0.001(2) 0.005(2)
O13 0.032(3) 0.035(3) 0.037(3) 0.018(3) 0.012(3) 0.008(3)
Rb3 0.063(3) 0.063(3) 0.063(3) 0.025(4) 0.025(4) 0.025(4)
N113 0.063(3) 0.063(3) 0.063(3) 0.025(4) 0.025(4) 0.025(4)
O14 0.023(3) 0.029(3) 0.040(3) 0.012(3) 0.008(2) 0.015(2)
O15 0.035(3) 0.025(3) 0.033(3) 0.007(2) 0.011(3) 0.003(2)
O16 0.049(4) 0.033(3) 0.034(3) 0.003(3) 0.010(3) 0.008(3)
O17 0.027(3) 0.039(3) 0.028(3) 0.000(3) 0.006(2) 0.001(3)
O18 0.050(4) 0.035(3) 0.028(3) 0.007(3) 0.007(3) 0.008(3)
O19 0.044(4) 0.040(4) 0.036(4) 0.004(3) -0.008(3) 0.002(3)
O20 0.021(3) 0.038(4) 0.093(6) 0.001(4) -0.001(3) 0.009(3)
C1 0.025(4) 0.021(4) 0.025(4) 0.012(3) 0.009(3) 0.008(3)
O21 0.049(4) 0.050(4) 0.032(3) 0.013(3) -0.004(3) 0.014(3)
C2 0.027(4) 0.021(4) 0.024(4) 0.006(3) 0.007(3) 0.005(3)
C3 0.022(4) 0.031(4) 0.021(4) 0.006(3) 0.000(3) 0.008(3)
O22 0.063(5) 0.042(4) 0.081(6) 0.029(4) 0.020(4) -0.003(4)
N1 0.021(3) 0.029(4) 0.053(5) 0.003(3) 0.001(3) 0.003(3)
O1W 0.069(6) 0.077(6) 0.045(4) 0.011(4) 0.005(4) 0.024(5)
C4 0.053(6) 0.030(4) 0.028(4) 0.004(3) 0.018(4) 0.014(4)
N2 0.031(4) 0.033(4) 0.043(4) -0.003(3) 0.009(3) -0.007(3)
N3 0.047(5) 0.051(5) 0.042(5) 0.009(4) -0.009(4) 0.004(4)
O23 0.073(6) 0.054(5) 0.066(5) -0.025(4) 0.023(5) -0.035(4)
N4 0.051(5) 0.040(4) 0.033(4) 0.001(3) 0.014(4) 0.013(4)
C5 0.030(4) 0.027(4) 0.042(5) 0.012(4) 0.015(4) 0.005(3)
C6 0.029(4) 0.031(4) 0.030(4) 0.010(3) 0.011(3) 0.013(3)
C7 0.031(4) 0.045(5) 0.033(5) 0.014(4) 0.004(4) 0.009(4)
C8 0.037(5) 0.035(5) 0.034(5) 0.014(4) 0.013(4) 0.010(4)
C9 0.033(4) 0.027(4) 0.036(5) 0.008(3) 0.014(4) 0.016(3)
C10 0.035(5) 0.054(6) 0.029(4) 0.016(4) 0.003(4) 0.015(4)
C11 0.025(4) 0.052(6) 0.040(5) 0.018(4) -0.004(4) 0.007(4)
O24 0.084(7) 0.090(7) 0.085(7) 0.012(6) -0.055(6) -0.017(6)
O2W 0.042(5) 0.153(10) 0.039(4) 0.016(5) 0.011(4) 0.021(5)
C12 0.059(6) 0.038(5) 0.020(4) 0.002(4) 0.017(4) 0.021(4)
N5 0.089(8) 0.089(8) 0.089(8) 0.048(10) 0.048(10) 0.048(10)
N6 0.093(12) 0.093(12) 0.093(12) 0.051(15) 0.051(15) 0.051(15)
O3W 0.027(7) 0.075(10) 0.043(8) 0.017(7) 0.010(6) 0.011(7)

loop_
_atom_type_symbol
_atom_type_description
_atom_type_scat_dispersion_real
_atom_type_scat_dispersion_imag
_atom_type_scat_source
C C 0.0033 0.0016 'International Tables Vol C Tables 4.2.6.8 and 6.1.1.4'
N N 0.0061 0.0033 'International Tables Vol C Tables 4.2.6.8 and 6.1.1.4'
O O 0.0106 0.0060 'International Tables Vol C Tables 4.2.6.8 and 6.1.1.4'
P P 0.1023 0.0942 'International Tables Vol C Tables 4.2.6.8 and 6.1.1.4'
Rb Rb -0.9393 2.9676 'International Tables Vol C Tables 4.2.6.8 and 6.1.1.4'
Np Np -11.4937 4.1493 'International Tables Vol C Tables 4.2.6.8 and 6.1.1.4'
H H 0.0000 0.0000 'International Tables Vol C Tables 4.2.6.8 and 6.1.1.4'

loop_
_geom_angle_atom_site_label_1
_geom_angle_atom_site_label_2
_geom_angle_atom_site_label_3
_geom_angle
_geom_angle_site_symmetry_1
_geom_angle_site_symmetry_3
O1 Np1 O8 82.90(18) . .
O1 Np1 O4 155.08(19) . .
O8 Np1 O4 77.38(19) . .
O1 Np1 O3 80.54(18) . .
O8 Np1 O3 79.83(18) . .
O4 Np1 O3 81.10(18) . .
O1 Np1 O6 84.7(2) . .
O8 Np1 O6 73.81(18) . .
O4 Np1 O6 104.0(2) . .
O3 Np1 O6 151.15(18) . .
O1 Np1 O9 120.16(18) . .
O8 Np1 O9 142.59(19) . .
O4 Np1 O9 70.97(19) . .
O3 Np1 O9 76.10(19) . .
O6 Np1 O9 132.62(19) . .
O1 Np1 O11 84.23(19) . .
O8 Np1 O11 140.99(19) . .
O4 Np1 O11 120.7(2) . .
O3 Np1 O11 133.67(19) . .
O6 Np1 O11 68.43(19) . .
O9 Np1 O11 74.5(2) . .
O1 Np1 O10 132.49(19) . .
O8 Np1 O10 121.54(18) . .
O4 Np1 O10 71.76(19) . .
O3 Np1 O10 139.00(19) . .
O6 Np1 O10 67.5(2) . .
O9 Np1 O10 66.38(19) . .
O11 Np1 O10 50.45(19) . .
O1 Np1 O17 70.92(18) . .
O8 Np1 O17 142.20(19) . .
O4 Np1 O17 117.52(19) . .
O3 Np1 O17 69.55(19) . .
O6 Np1 O17 128.03(19) . .
O9 Np1 O17 49.37(19) . .
O11 Np1 O17 64.1(2) . .
O10 Np1 O17 96.24(18) . .
O1 Np1 N1 107.5(2) . .
O8 Np1 N1 132.81(19) . .
O4 Np1 N1 97.1(2) . .
O3 Np1 N1 146.43(19) . .
O6 Np1 N1 62.03(19) . .
O9 Np1 N1 71.7(2) . .
O11 Np1 N1 25.4(2) . .
O10 Np1 N1 25.5(2) . .
O17 Np1 N1 82.2(2) . .
O1 Np1 Rb3 55.82(12) . .
O8 Np1 Rb3 41.89(13) . .
O4 Np1 Rb3 99.29(14) . .
O3 Np1 Rb3 48.86(12) . .
O6 Np1 Rb3 102.49(13) . .
O9 Np1 Rb3 124.89(14) . .
O11 Np1 Rb3 140.00(14) . .
O10 Np1 Rb3 163.41(13) . .
O17 Np1 Rb3 100.31(13) . .
N1 Np1 Rb3 159.92(16) . .
O1 Np1 Rb1 46.21(13) . .
O8 Np1 Rb1 95.18(13) . .
O4 Np1 Rb1 120.40(13) . .
O3 Np1 Rb1 39.89(13) . .
O6 Np1 Rb1 130.90(15) . .
O9 Np1 Rb1 84.35(14) . .
O11 Np1 Rb1 101.99(14) . .
O10 Np1 Rb1 143.27(14) . .
O17 Np1 Rb1 47.03(14) . .
N1 Np1 Rb1 125.72(16) . .
Rb3 Np1 Rb1 53.29(4) . .
O7 Np2 O12 82.1(2) . .
O7 Np2 O2 77.6(2) . .
O12 Np2 O2 152.3(2) . .
O7 Np2 O5 81.2(2) . .
O12 Np2 O5 78.88(19) . .
O2 Np2 O5 79.67(19) . .
O7 Np2 O15 72.5(2) . 5_666
O12 Np2 O15 88.4(2) . 5_666
O2 Np2 O15 102.9(2) . 5_666
O5 Np2 O15 152.15(19) . 5_666
O7 Np2 O21 146.1(2) . .
O12 Np2 O21 117.0(2) . .
O2 Np2 O21 73.9(2) . .
O5 Np2 O21 75.9(2) . .
O15 Np2 O21 131.7(2) 5_666 .
O7 Np2 O16 140.6(2) . .
O12 Np2 O16 88.1(2) . .
O2 Np2 O16 119.4(2) . .
O5 Np2 O16 134.1(2) . .
O15 Np2 O16 69.2(2) 5_666 .
O21 Np2 O16 71.3(2) . .
O7 Np2 O18 120.7(2) . .
O12 Np2 O18 137.0(2) . .
O2 Np2 O18 70.4(2) . .
O5 Np2 O18 136.1(2) . .
O15 Np2 O18 68.2(2) 5_666 .
O21 Np2 O18 65.5(2) . .
O16 Np2 O18 50.5(2) . .
O7 Np2 O19 140.2(2) . .
O12 Np2 O19 67.2(2) . .
O2 Np2 O19 120.0(2) . .
O5 Np2 O19 69.0(2) . .
O15 Np2 O19 128.3(2) 5_666 .
O21 Np2 O19 50.0(2) . .
O16 Np2 O19 65.4(2) . .
O18 Np2 O19 99.0(2) . .
O7 Np2 N4 132.8(2) . .
O12 Np2 N4 112.1(2) . .
O2 Np2 N4 95.5(2) . .
O5 Np2 N4 144.2(2) . .
O15 Np2 N4 63.6(2) 5_666 .
O21 Np2 N4 68.7(2) . .
O16 Np2 N4 25.4(2) . .
O18 Np2 N4 25.3(2) . .
O19 Np2 N4 83.7(2) . .
O7 Np2 N3 152.2(2) . .
O12 Np2 N3 92.5(2) . .
O2 Np2 N3 96.8(2) . .
O5 Np2 N3 70.9(2) . .
O15 Np2 N3 134.9(2) 5_666 .
O21 Np2 N3 24.7(2) . .
O16 Np2 N3 65.8(2) . .
O18 Np2 N3 81.4(2) . .
O19 Np2 N3 25.3(2) . .
N4 Np2 N3 74.5(3) . .
O3 Rb1 O3 90.49(14) . 3_564
O3 Rb1 O3 90.49(15) . 2_654
O3 Rb1 O3 90.49(15) 3_564 2_654
O3 Rb1 O17 142.24(15) . 3_564
O3 Rb1 O17 51.91(14) 3_564 3_564
O3 Rb1 O17 92.88(14) 2_654 3_564
O3 Rb1 O17 92.88(14) . 2_654
O3 Rb1 O17 142.24(15) 3_564 2_654
O3 Rb1 O17 51.91(14) 2_654 2_654
O17 Rb1 O17 118.33(5) 3_564 2_654
O3 Rb1 O17 51.91(14) . .
O3 Rb1 O17 92.88(14) 3_564 .
O3 Rb1 O17 142.24(15) 2_654 .
O17 Rb1 O17 118.33(5) 3_564 .
O17 Rb1 O17 118.33(5) 2_654 .
O3 Rb1 O1 53.98(13) . .
O3 Rb1 O1 45.38(12) 3_564 .
O3 Rb1 O1 113.77(15) 2_654 .
O17 Rb1 O1 90.74(14) 3_564 .
O17 Rb1 O1 145.92(15) 2_654 .
O17 Rb1 O1 50.29(13) . .
O3 Rb1 O1 113.77(15) . 3_564
O3 Rb1 O1 53.98(13) 3_564 3_564
O3 Rb1 O1 45.37(12) 2_654 3_564
O17 Rb1 O1 50.29(13) 3_564 3_564
O17 Rb1 O1 90.74(14) 2_654 3_564
O17 Rb1 O1 145.92(15) . 3_564
O1 Rb1 O1 95.70(12) . 3_564
O3 Rb1 O1 45.37(12) . 2_654
O3 Rb1 O1 113.77(15) 3_564 2_654
O3 Rb1 O1 53.98(13) 2_654 2_654
O17 Rb1 O1 145.92(15) 3_564 2_654
O17 Rb1 O1 50.29(13) 2_654 2_654
O17 Rb1 O1 90.74(14) . 2_654
O1 Rb1 O1 95.70(12) . 2_654
O1 Rb1 O1 95.70(12) 3_564 2_654
O3 Rb1 P1 102.26(12) . 2_654
O3 Rb1 P1 71.81(10) 3_564 2_654
O3 Rb1 P1 22.23(9) 2_654 2_654
O17 Rb1 P1 71.99(11) 3_564 2_654
O17 Rb1 P1 70.72(11) 2_654 2_654
O17 Rb1 P1 150.81(14) . 2_654
O1 Rb1 P1 105.57(11) . 2_654
O1 Rb1 P1 23.15(9) 3_564 2_654
O1 Rb1 P1 74.04(10) 2_654 2_654
O3 Rb1 P1 71.81(10) . 3_564
O3 Rb1 P1 22.23(9) 3_564 3_564
O3 Rb1 P1 102.26(12) 2_654 3_564
O17 Rb1 P1 70.72(11) 3_564 3_564
O17 Rb1 P1 150.81(14) 2_654 3_564
O17 Rb1 P1 71.99(11) . 3_564
O1 Rb1 P1 23.16(9) . 3_564
O1 Rb1 P1 74.04(10) 3_564 3_564
O1 Rb1 P1 105.57(11) 2_654 3_564
P1 Rb1 P1 87.99(7) 2_654 3_564
O3 Rb1 P1 22.23(9) . .
O3 Rb1 P1 102.26(12) 3_564 .
O3 Rb1 P1 71.81(10) 2_654 .
O17 Rb1 P1 150.81(14) 3_564 .
O17 Rb1 P1 71.99(11) 2_654 .
O17 Rb1 P1 70.72(11) . .
O1 Rb1 P1 74.04(10) . .
O1 Rb1 P1 105.57(11) 3_564 .
O1 Rb1 P1 23.15(9) 2_654 .
P1 Rb1 P1 87.99(7) 2_654 .
P1 Rb1 P1 87.99(7) 3_564 .
O8 P1 O1 111.9(3) 6_766 2_654
O8 P1 O3 110.8(3) 6_766 .
O1 P1 O3 109.8(3) 2_654 .
O8 P1 C1 109.7(3) 6_766 .
O1 P1 C1 106.5(3) 2_654 .
O3 P1 C1 107.9(3) . .
O8 P1 Rb3 62.2(2) 6_766 .
O1 P1 Rb3 82.58(19) 2_654 .
O3 P1 Rb3 71.8(2) . .
C1 P1 Rb3 170.0(3) . .
O8 P1 Rb1 127.5(2) 6_766 .
O1 P1 Rb1 59.8(2) 2_654 .
O3 P1 Rb1 50.05(19) . .
C1 P1 Rb1 122.5(3) . .
Rb3 P1 Rb1 65.36(5) . .
O3W Rb2 O10 87.4(3) . .
O3W Rb2 O20 89.7(3) . 4_675
O10 Rb2 O20 62.07(18) . 4_675
O3W Rb2 O13 126.8(4) . .
O10 Rb2 O13 141.52(18) . .
O20 Rb2 O13 97.14(18) 4_675 .
O3W Rb2 O9 137.8(3) . .
O10 Rb2 O9 53.56(16) . .
O20 Rb2 O9 60.10(17) 4_675 .
O13 Rb2 O9 88.25(16) . .
O3W Rb2 O14 112.6(3) . 6_766
O10 Rb2 O14 86.90(16) . 6_766
O20 Rb2 O14 141.43(18) 4_675 6_766
O13 Rb2 O14 93.90(17) . 6_766
O9 Rb2 O14 83.54(15) . 6_766
O3W Rb2 O22 67.0(4) . .
O10 Rb2 O22 121.33(18) . .
O20 Rb2 O22 155.4(2) 4_675 .
O13 Rb2 O22 91.40(18) . .
O9 Rb2 O22 143.6(2) . .
O14 Rb2 O22 60.14(18) 6_766 .
O3W Rb2 O11 54.4(3) . 4_675
O10 Rb2 O11 77.30(16) . 4_675
O20 Rb2 O11 37.64(17) 4_675 4_675
O13 Rb2 O11 106.59(16) . 4_675
O9 Rb2 O11 97.09(16) . 4_675
O14 Rb2 O11 159.50(16) 6_766 4_675
O22 Rb2 O11 117.75(19) . 4_675
O3W Rb2 O4 120.6(3) . .
O10 Rb2 O4 50.01(14) . .
O20 Rb2 O4 99.89(16) 4_675 .
O13 Rb2 O4 110.10(15) . .
O9 Rb2 O4 48.11(13) . .
O14 Rb2 O4 41.88(13) 6_766 .
O22 Rb2 O4 98.74(17) . .
O11 Rb2 O4 126.69(14) 4_675 .
O3W Rb2 P2 127.1(3) . 6_766
O10 Rb2 P2 72.26(12) . 6_766
O20 Rb2 P2 119.20(15) 4_675 6_766
O13 Rb2 P2 94.71(13) . 6_766
O9 Rb2 P2 60.96(12) . 6_766
O14 Rb2 P2 22.68(10) 6_766 6_766
O22 Rb2 P2 82.80(16) . 6_766
O11 Rb2 P2 149.24(12) 4_675 6_766
O4 Rb2 P2 22.55(9) . 6_766
O3W Rb2 Np1 116.0(3) . .
O10 Rb2 Np1 29.68(11) . .
O20 Rb2 Np1 72.29(14) 4_675 .
O13 Rb2 Np1 116.31(13) . .
O9 Rb2 Np1 31.22(10) . .
O14 Rb2 Np1 69.69(10) 6_766 .
O22 Rb2 Np1 123.92(15) . .
O11 Rb2 Np1 100.47(11) 4_675 .
O4 Rb2 Np1 27.82(8) . .
P2 Rb2 Np1 49.37(4) 6_766 .
O6 P2 O4 115.1(3) . 5_676
O6 P2 O14 109.8(3) . .
O4 P2 O14 106.5(3) 5_676 .
O6 P2 C2 110.9(3) . .
O4 P2 C2 108.6(3) 5_676 .
O14 P2 C2 105.6(4) . .
O6 P2 Rb2 158.5(2) . 5_676
O4 P2 Rb2 66.3(2) 5_676 5_676
O14 P2 Rb2 52.5(2) . 5_676
C2 P2 Rb2 87.6(3) . 5_676
O7 P3 O12 112.6(3) 6_666 2
O7 P3 O5 110.4(3) 6_666 .
O12 P3 O5 110.0(3) 2 .
O7 P3 C3 110.4(4) 6_666 .
O12 P3 C3 106.3(3) 2 .
O5 P3 C3 106.8(3) . .
O15 P4 O2 115.5(3) . .
O15 P4 O13 106.8(3) . .
O2 P4 O13 108.2(3) . .
O15 P4 C6 112.4(4) . .
O2 P4 C6 107.2(4) . .
O13 P4 C6 106.3(4) . .
P1 O1 Np1 148.3(3) 3_564 .
P1 O1 Rb1 97.0(2) 3_564 .
Np1 O1 Rb1 104.91(17) . .
P4 O2 Np2 156.0(3) . .
P1 O3 Np1 140.0(3) . .
P1 O3 Rb1 107.7(2) . .
Np1 O3 Rb1 111.70(18) . .
P1 O3 Rb3 82.7(2) . .
Np1 O3 Rb3 100.23(16) . .
Rb1 O3 Rb3 76.01(12) . .
P2 O4 Np1 153.2(3) 6_766 .
P2 O4 Rb2 91.1(2) 6_766 .
Np1 O4 Rb2 104.03(18) . .
P3 O5 Np2 138.3(3) . .
P2 O6 Np1 145.7(3) . .
P3 O7 Np2 161.5(4) 5_666 .
P1 O8 Np1 158.3(3) 5_676 .
P1 O8 Rb3 92.4(2) 5_676 .
Np1 O8 Rb3 109.28(18) . .
N2 O9 Np1 98.2(5) . .
N2 O9 Rb2 142.5(5) . .
Np1 O9 Rb2 107.93(19) . .
N1 O10 Np1 95.4(4) . .
N1 O10 Rb2 124.7(5) . .
Np1 O10 Rb2 115.2(2) . .
N1 O11 Np1 95.8(5) . .
N1 O11 Rb2 87.0(4) . 4_675
Np1 O11 Rb2 174.4(2) . 4_675
P3 O12 Np2 150.4(3) 3 .
P4 O13 Rb2 133.3(3) . .
O8 Rb3 O8 180.000(1) 6_766 3_564
O8 Rb3 O8 119.678(18) 6_766 5_676
O8 Rb3 O8 60.322(17) 3_564 5_676
O8 Rb3 O8 60.322(17) 6_766 2_654
O8 Rb3 O8 119.678(18) 3_564 2_654
O8 Rb3 O8 180.0 5_676 2_654
O8 Rb3 O8 119.678(17) 6_766 4_775
O8 Rb3 O8 60.322(18) 3_564 4_775
O8 Rb3 O8 119.678(17) 5_676 4_775
O8 Rb3 O8 60.322(18) 2_654 4_775
O8 Rb3 O8 60.322(17) 6_766 .
O8 Rb3 O8 119.678(18) 3_564 .
O8 Rb3 O8 60.323(17) 5_676 .
O8 Rb3 O8 119.677(18) 2_654 .
O8 Rb3 O8 180.0 4_775 .
O8 Rb3 O3 45.19(12) 6_766 .
O8 Rb3 O3 134.81(12) 3_564 .
O8 Rb3 O3 89.71(12) 5_676 .
O8 Rb3 O3 90.29(12) 2_654 .
O8 Rb3 O3 126.68(12) 4_775 .
O8 Rb3 O3 53.32(12) . .
O8 Rb3 O3 53.32(12) 6_766 6_766
O8 Rb3 O3 126.68(12) 3_564 6_766
O8 Rb3 O3 134.81(12) 5_676 6_766
O8 Rb3 O3 45.19(12) 2_654 6_766
O8 Rb3 O3 90.29(12) 4_775 6_766
O8 Rb3 O3 89.70(12) . 6_766
O3 Rb3 O3 98.50(13) . 6_766
O8 Rb3 O3 126.68(12) 6_766 3_564
O8 Rb3 O3 53.32(12) 3_564 3_564
O8 Rb3 O3 45.19(12) 5_676 3_564
O8 Rb3 O3 134.81(12) 2_654 3_564
O8 Rb3 O3 89.71(12) 4_775 3_564
O8 Rb3 O3 90.30(12) . 3_564
O3 Rb3 O3 81.50(13) . 3_564
O3 Rb3 O3 180.0 6_766 3_564
O8 Rb3 O3 90.29(12) 6_766 5_676
O8 Rb3 O3 89.71(12) 3_564 5_676
O8 Rb3 O3 53.32(12) 5_676 5_676
O8 Rb3 O3 126.68(12) 2_654 5_676
O8 Rb3 O3 134.81(12) 4_775 5_676
O8 Rb3 O3 45.19(12) . 5_676
O3 Rb3 O3 98.50(13) . 5_676
O3 Rb3 O3 81.50(13) 6_766 5_676
O3 Rb3 O3 98.50(13) 3_564 5_676
O8 Rb3 O3 89.71(12) 6_766 2_654
O8 Rb3 O3 90.29(12) 3_564 2_654
O8 Rb3 O3 126.68(12) 5_676 2_654
O8 Rb3 O3 53.32(12) 2_654 2_654
O8 Rb3 O3 45.19(12) 4_775 2_654
O8 Rb3 O3 134.81(12) . 2_654
O3 Rb3 O3 81.50(13) . 2_654
O3 Rb3 O3 98.50(13) 6_766 2_654
O3 Rb3 O3 81.50(13) 3_564 2_654
O3 Rb3 O3 180.000(1) 5_676 2_654
O8 Rb3 O3 134.81(12) 6_766 4_775
O8 Rb3 O3 45.19(12) 3_564 4_775
O8 Rb3 O3 90.29(12) 5_676 4_775
O8 Rb3 O3 89.71(12) 2_654 4_775
O8 Rb3 O3 53.32(12) 4_775 4_775
O8 Rb3 O3 126.68(12) . 4_775
O3 Rb3 O3 180.0 . 4_775
O3 Rb3 O3 81.50(13) 6_766 4_775
O3 Rb3 O3 98.50(13) 3_564 4_775
O3 Rb3 O3 81.50(13) 5_676 4_775
O3 Rb3 O3 98.50(13) 2_654 4_775
P2 O14 Rb2 104.8(3) . 5_676
P4 O15 Np2 143.0(3) . 6_666
N4 O16 Np2 96.1(5) . .
N2 O17 Np1 95.5(5) . .
N2 O17 Rb1 127.0(5) . .
Np1 O17 Rb1 97.74(18) . .
N4 O18 Np2 96.0(5) . .
N3 O19 Np2 95.1(5) . .
N1 O20 Rb2 113.0(6) . 4_675
C5 C1 C2 119.3(7) . 6_766
C5 C1 P1 116.9(6) . .
C2 C1 P1 123.5(6) 6_766 .
N3 O21 Np2 98.0(5) . .
C9 C2 C1 119.0(7) . 5_676
C9 C2 P2 117.8(6) . .
C1 C2 P2 123.2(6) 5_676 .
C7 C3 C6 119.9(7) . .
C7 C3 P3 116.4(6) . .
C6 C3 P3 123.4(6) . .
N4 O22 Rb2 115.4(7) 6_666 .
O20 N1 O10 122.0(8) . .
O20 N1 O11 121.7(8) . .
O10 N1 O11 116.3(7) . .
O20 N1 Np1 169.5(6) . .
O10 N1 Np1 59.1(4) . .
O11 N1 Np1 58.8(4) . .
C12 C4 C9 120.3(8) . .
O23 N2 O9 120.9(8) . .
O23 N2 O17 122.1(8) . .
O9 N2 O17 116.9(7) . .
O24 N3 O21 121.4(9) . .
O24 N3 O19 121.7(10) . .
O21 N3 O19 116.9(8) . .
O24 N3 Np2 178.4(9) . .
O21 N3 Np2 57.3(4) . .
O19 N3 Np2 59.6(4) . .
O22 N4 O18 121.2(8) 5_666 .
O22 N4 O16 122.5(8) 5_666 .
O18 N4 O16 116.3(7) . .
O22 N4 Np2 170.5(7) 5_666 .
O18 N4 Np2 58.7(4) . .
O16 N4 Np2 58.5(4) . .
C12 C5 C1 120.9(8) 6_766 .
C3 C6 C8 118.7(8) . .
C3 C6 P4 122.3(6) . .
C8 C6 P4 118.9(6) . .
C3 C7 C11 119.4(8) . .
C10 C8 C6 120.6(8) . .
C2 C9 C4 120.7(8) . .
C11 C10 C8 120.7(8) . .
C10 C11 C7 120.7(9) . .
C4 C12 C5 119.8(8) . 5_676

loop_
_geom_bond_atom_site_label_1
_geom_bond_atom_site_label_2
_geom_bond_distance
_geom_bond_site_symmetry_2
Np1 O1 2.242(5) .
Np1 O8 2.248(5) .
Np1 O4 2.257(5) .
Np1 O3 2.297(5) .
Np1 O6 2.326(5) .
Np1 O9 2.556(6) .
Np1 O11 2.561(6) .
Np1 O10 2.568(6) .
Np1 O17 2.611(6) .
Np1 N1 2.980(7) .
Np1 Rb3 4.4005(3) .
Np1 Rb1 4.4850(15) .
Np2 O7 2.221(6) .
Np2 O12 2.253(5) .
Np2 O2 2.267(5) .
Np2 O5 2.337(5) .
Np2 O15 2.360(6) 5_666
Np2 O21 2.543(6) .
Np2 O16 2.545(6) .
Np2 O18 2.551(6) .
Np2 O19 2.591(7) .
Np2 N4 2.969(8) .
Np2 N3 2.992(9) .
Rb1 O3 3.096(5) .
Rb1 O3 3.096(5) 3_564
Rb1 O3 3.096(5) 2_654
Rb1 O17 3.312(6) 3_564
Rb1 O17 3.312(6) 2_654
Rb1 O17 3.312(6) .
Rb1 O1 3.350(5) .
Rb1 O1 3.350(5) 3_564
Rb1 O1 3.350(5) 2_654
Rb1 P1 3.846(3) 2_654
Rb1 P1 3.846(3) 3_564
Rb1 P1 3.846(3) .
P1 O8 1.511(5) 6_766
P1 O1 1.524(5) 2_654
P1 O3 1.528(5) .
P1 C1 1.797(8) .
P1 Rb3 3.5168(18) .
Rb2 O3W 2.520(15) .
Rb2 O10 2.981(6) .
Rb2 O20 3.074(9) 4_675
Rb2 O13 3.085(6) .
Rb2 O9 3.226(6) .
Rb2 O14 3.227(6) 6_766
Rb2 O22 3.328(9) .
Rb2 O11 3.566(6) 4_675
Rb2 O4 3.603(6) .
Rb2 P2 3.934(3) 6_766
P2 O6 1.501(6) .
P2 O4 1.509(5) 5_676
P2 O14 1.569(5) .
P2 C2 1.797(8) .
P2 Rb2 3.934(3) 5_676
P3 O7 1.517(6) 6_666
P3 O12 1.534(6) 2
P3 O5 1.536(6) .
P3 C3 1.800(8) .
P4 O15 1.505(6) .
P4 O2 1.511(6) .
P4 O13 1.583(6) .
P4 C6 1.799(9) .
O1 P1 1.524(5) 3_564
O3 Rb3 3.368(5) .
O4 P2 1.509(5) 6_766
O7 P3 1.517(6) 5_666
O8 P1 1.511(5) 5_676
O8 Rb3 3.113(5) .
O9 N2 1.266(10) .
O10 N1 1.287(10) .
O11 N1 1.287(10) .
O11 Rb2 3.566(6) 4_675
O12 P3 1.534(6) 3
Rb3 O8 3.113(5) 6_766
Rb3 O8 3.113(5) 3_564
Rb3 O8 3.113(5) 5_676
Rb3 O8 3.113(5) 2_654
Rb3 O8 3.113(5) 4_775
Rb3 O3 3.368(5) 6_766
Rb3 O3 3.368(5) 3_564
Rb3 O3 3.368(5) 5_676
Rb3 O3 3.368(5) 2_654
Rb3 O3 3.368(5) 4_775
O14 Rb2 3.227(6) 5_676
O15 Np2 2.360(6) 6_666
O16 N4 1.282(10) .
O17 N2 1.267(10) .
O18 N4 1.277(10) .
O19 N3 1.284(10) .
O20 N1 1.224(10) .
O20 Rb2 3.074(9) 4_675
C1 C5 1.403(11) .
C1 C2 1.417(11) 6_766
O21 N3 1.261(11) .
C2 C9 1.390(11) .
C2 C1 1.416(11) 5_676
C3 C7 1.403(12) .
C3 C6 1.411(11) .
O22 N4 1.246(10) 6_666
C4 C12 1.379(13) .
C4 C9 1.407(12) .
N2 O23 1.231(10) .
N3 O24 1.239(11) .
N4 O22 1.246(10) 5_666
C5 C12 1.387(11) 6_766
C6 C8 1.410(12) .
C7 C11 1.406(12) .
C8 C10 1.383(13) .
C10 C11 1.365(13) .
C12 C5 1.387(11) 5_676
